data_1502695
loop_
_publ_author_name
'Balomenou, Ioanna'
'Kaloudi-Chantzea, Antonia'
'Bokias, Georgios'
'Kallitsis, Joannis K.'
'Raptopoulou, Catherine P.'
'Terzis, Aris'
'Pistolis, George'

_publ_section_title
;
 Medium effect on the geometric isomerism of a centrosymmetrically
 disubstituted naphthalene derivative with flexible methoxytriethylene
 glycol chains.
;
_journal_issue 24
_journal_name_full 'The journal of physical chemistry. B'
_journal_page_first 8181
_journal_page_last 8190
_journal_paper_doi 10.1021/jp103095z
_journal_volume 114
_journal_year 2010
_chemical_formula_sum 'C24 H36 O8'
_chemical_formula_weight 452.53
_chemical_name_systematic
;
 ?
;
_space_group_IT_number 14
_symmetry_cell_setting monoclinic
_symmetry_space_group_name_Hall '-P 2yab'
_symmetry_space_group_name_H-M 'P 1 21/a 1'
_atom_sites_solution_hydrogens geom
_atom_sites_solution_primary direct
_atom_sites_solution_secondary difmap
_audit_creation_method SHELXL-97
_cell_angle_alpha 90.00
_cell_angle_beta 101.1297(8)
_cell_angle_gamma 90.00
_cell_formula_units_Z 2
_cell_length_a 8.6041(2)
_cell_length_b 7.88330(10)
_cell_length_c 18.1199(3)
_cell_measurement_temperature 293(2)
_cell_volume 1205.93(4)
_computing_cell_refinement 'CrystalClear, Rigaku MSC, 2005'
_computing_data_collection 'CrystalClear, Rigaku MSC, 2005'
_computing_data_reduction 'CrystalClear, Rigaku MSC, 2005'
_computing_structure_refinement 'SHELXL-97 (Sheldrick, 1997)'
_computing_structure_solution 'SHELXL-97 (Sheldrick, 1997)'
_diffrn_ambient_temperature 293(2)
_diffrn_measured_fraction_theta_full 0.950
_diffrn_measured_fraction_theta_max 0.950
_diffrn_measurement_device_type 'Rigaku R-AXIS SPIDER IPDS'
_diffrn_measurement_method '\q scans'
_diffrn_radiation_monochromator graphite
_diffrn_radiation_source 'fine-focus sealed tube'
_diffrn_radiation_type CuK\a
_diffrn_radiation_wavelength 1.54180
_diffrn_reflns_av_R_equivalents 0.0356
_diffrn_reflns_av_sigmaI/netI 0.0216
_diffrn_reflns_limit_h_max 10
_diffrn_reflns_limit_h_min -8
_diffrn_reflns_limit_k_max 7
_diffrn_reflns_limit_k_min -8
_diffrn_reflns_limit_l_max 21
_diffrn_reflns_limit_l_min -21
_diffrn_reflns_number 8010
_diffrn_reflns_theta_full 67.98
_diffrn_reflns_theta_max 67.98
_diffrn_reflns_theta_min 7.47
_diffrn_standards_decay_% -0.9
_exptl_absorpt_coefficient_mu 0.765
_exptl_absorpt_correction_T_max 1.000
_exptl_absorpt_correction_T_min 0.754
_exptl_absorpt_correction_type empirical
_exptl_crystal_colour colourless
_exptl_crystal_density_diffrn 1.246
_exptl_crystal_density_method 'not measured'
_exptl_crystal_description parall
_exptl_crystal_F_000 488
_exptl_crystal_size_max 0.55
_exptl_crystal_size_mid 0.50
_exptl_crystal_size_min 0.05
_refine_diff_density_max 0.591
_refine_diff_density_min -0.536
_refine_diff_density_rms 0.051
_refine_ls_extinction_coef 0.0038(9)
_refine_ls_extinction_expression Fc^*^=kFc[1+0.001xFc^2^\l^3^/sin(2\q)]^-1/4^
_refine_ls_extinction_method SHELXL
_refine_ls_goodness_of_fit_ref 1.109
_refine_ls_hydrogen_treatment mixed
_refine_ls_matrix_type full
_refine_ls_number_parameters 199
_refine_ls_number_reflns 2087
_refine_ls_number_restraints 0
_refine_ls_restrained_S_all 1.109
_refine_ls_R_factor_all 0.0631
_refine_ls_R_factor_gt 0.0579
_refine_ls_shift/su_max 0.000
_refine_ls_shift/su_mean 0.000
_refine_ls_structure_factor_coef Fsqd
_refine_ls_weighting_details 'calc w=1/[\s^2^(Fo^2^)+(0.0829P)^2^+0.5915P] where P=(Fo^2^+2Fc^2^)/3'
_refine_ls_weighting_scheme calc
_refine_ls_wR_factor_gt 0.1666
_refine_ls_wR_factor_ref 0.1718
_reflns_number_gt 1818
_reflns_number_total 2087
_reflns_threshold_expression >2sigma(I)
_cod_data_source_file jp103095z_si_001.cif
_cod_data_source_block npeg
_cod_original_sg_symbol_H-M P21/a
_cod_database_code 1502695

loop_
_symmetry_equiv_pos_as_xyz
'x, y, z'
'x+1/2, -y+1/2, z'
'-x, -y, -z'
'-x-1/2, y-1/2, -z'

loop_
_atom_site_label
_atom_site_type_symbol
_atom_site_fract_x
_atom_site_fract_y
_atom_site_fract_z
_atom_site_U_iso_or_equiv
_atom_site_adp_type
_atom_site_occupancy
_atom_site_symmetry_multiplicity
_atom_site_calc_flag
_atom_site_refinement_flags
O1 O 0.61486(16) 0.0223(2) 0.84787(8) 0.0482(4) Uani 1 1 d .
O2 O 0.29198(16) -0.0536(2) 0.78249(8) 0.0504(5) Uani 1 1 d .
O3 O 0.18942(19) -0.3185(2) 0.67154(9) 0.0640(5) Uani 1 1 d .
C1 C 0.9397(2) 0.0404(2) 1.01529(10) 0.0382(5) Uani 1 1 d .
C2 C 0.7868(2) 0.0623(3) 0.97024(11) 0.0411(5) Uani 1 1 d .
C3 C 0.7558(2) 0.0059(3) 0.89715(11) 0.0397(5) Uani 1 1 d .
C4 C 0.8761(2) -0.0755(3) 0.86674(12) 0.0454(5) Uani 1 1 d .
C5 C 1.0230(2) -0.0971(3) 0.90911(11) 0.0463(5) Uani 1 1 d .
C6 C 0.4825(3) 0.0878(3) 0.87543(13) 0.0510(6) Uani 1 1 d .
H6A H 0.506(3) 0.201(4) 0.8996(14) 0.059(7) Uiso 1 1 d .
H6B H 0.454(3) 0.008(3) 0.9134(15) 0.059(7) Uiso 1 1 d .
C7 C 0.3482(3) 0.1068(3) 0.80984(15) 0.0568(6) Uani 1 1 d .
H7A H 0.266(3) 0.169(4) 0.8258(16) 0.075(8) Uiso 1 1 d .
H7B H 0.390(3) 0.173(4) 0.7656(16) 0.075(8) Uiso 1 1 d .
C8 C 0.1675(3) -0.0405(4) 0.71927(14) 0.0604(7) Uani 1 1 d .
H8A H 0.212(3) 0.014(4) 0.6785(17) 0.070(8) Uiso 1 1 d .
H8B H 0.091(4) 0.044(4) 0.7315(18) 0.084(9) Uiso 1 1 d .
C9 C 0.0884(3) -0.2073(4) 0.70045(15) 0.0639(7) Uani 1 1 d .
H9A H 0.056(3) -0.259(4) 0.7461(17) 0.080(8) Uiso 1 1 d .
H9B H -0.007(3) -0.189(4) 0.6619(17) 0.077(8) Uiso 1 1 d .
C10 C 0.1147(5) -0.4744(5) 0.6495(2) 0.0927(12) Uani 1 1 d .
H10A H 0.023(6) -0.447(6) 0.605(3) 0.149(18) Uiso 1 1 d .
H10B H 0.066(5) -0.521(6) 0.685(3) 0.133(16) Uiso 1 1 d .
C11 C 0.2182(6) -0.5910(5) 0.6182(2) 0.1189(15) Uani 1 1 d .
H11A H 0.3155 -0.6067 0.6548 0.143 Uiso 1 1 calc R
H11B H 0.1665 -0.7005 0.6097 0.143 Uiso 1 1 calc R
O4 O 0.2531(7) -0.5377(5) 0.5554(2) 0.203(2) Uani 1 1 d .
C12 C 0.3146(8) -0.6403(8) 0.5109(3) 0.171(2) Uani 1 1 d .
H12A H 0.3207 -0.5824 0.4650 0.222 Uiso 1 1 calc R
H12B H 0.2488 -0.7389 0.4999 0.222 Uiso 1 1 calc R
H12C H 0.4189 -0.6740 0.5356 0.222 Uiso 1 1 calc R
H2 H 0.710(3) 0.123(3) 0.9927(13) 0.047(6) Uiso 1 1 d .
H4 H 0.848(3) -0.118(3) 0.8177(15) 0.056(7) Uiso 1 1 d .
H5 H 1.106(3) -0.158(3) 0.8885(13) 0.051(6) Uiso 1 1 d .

loop_
_atom_site_aniso_label
_atom_site_aniso_U_11
_atom_site_aniso_U_22
_atom_site_aniso_U_33
_atom_site_aniso_U_23
_atom_site_aniso_U_13
_atom_site_aniso_U_12
O1 0.0399(8) 0.0591(10) 0.0455(8) -0.0059(7) 0.0083(6) 0.0021(6)
O2 0.0433(8) 0.0517(10) 0.0530(9) -0.0039(7) 0.0013(6) 0.0041(6)
O3 0.0577(10) 0.0714(13) 0.0653(10) -0.0148(8) 0.0175(8) -0.0141(8)
C1 0.0422(10) 0.0339(11) 0.0408(10) -0.0018(8) 0.0137(8) -0.0022(8)
C2 0.0400(10) 0.0407(12) 0.0446(10) -0.0046(8) 0.0134(8) -0.0002(8)
C3 0.0390(10) 0.0371(12) 0.0435(10) 0.0000(8) 0.0092(8) -0.0032(8)
C4 0.0474(11) 0.0484(13) 0.0417(11) -0.0082(9) 0.0119(9) -0.0014(9)
C5 0.0456(11) 0.0501(13) 0.0459(11) -0.0094(9) 0.0156(9) 0.0018(9)
C6 0.0451(12) 0.0525(15) 0.0556(13) -0.0107(11) 0.0104(9) 0.0044(10)
C7 0.0479(12) 0.0507(15) 0.0688(15) -0.0085(12) 0.0035(11) 0.0099(10)
C8 0.0495(13) 0.0709(18) 0.0557(14) 0.0002(12) -0.0028(11) 0.0094(12)
C9 0.0424(12) 0.087(2) 0.0602(14) -0.0073(13) 0.0057(10) -0.0034(12)
C10 0.104(3) 0.092(3) 0.085(2) -0.026(2) 0.025(2) -0.043(2)
C11 0.191(5) 0.065(2) 0.101(3) -0.009(2) 0.027(3) -0.032(3)
O4 0.387(7) 0.103(3) 0.165(3) -0.034(2) 0.170(4) -0.020(3)
C12 0.233(6) 0.150(5) 0.139(4) -0.048(4) 0.057(4) 0.035(5)

loop_
_atom_type_symbol
_atom_type_description
_atom_type_scat_dispersion_real
_atom_type_scat_dispersion_imag
_atom_type_scat_source
C C 0.0181 0.0091 'International Tables Vol C Tables 4.2.6.8 and 6.1.1.4'
H H 0.0000 0.0000 'International Tables Vol C Tables 4.2.6.8 and 6.1.1.4'
O O 0.0492 0.0322 'International Tables Vol C Tables 4.2.6.8 and 6.1.1.4'

loop_
_geom_angle_atom_site_label_1
_geom_angle_atom_site_label_2
_geom_angle_atom_site_label_3
_geom_angle
_geom_angle_site_symmetry_1
_geom_angle_site_symmetry_3
C3 O1 C6 118.28(15) . .
C7 O2 C8 111.96(19) . .
C9 O3 C10 111.6(2) . .
C5 C1 C2 121.98(18) 3_757 .
C5 C1 C1 118.2(2) 3_757 3_757
C2 C1 C1 119.8(2) . 3_757
C3 C2 C1 120.11(18) . .
C3 C2 H2 123.0(13) . .
C1 C2 H2 116.8(13) . .
O1 C3 C2 125.61(18) . .
O1 C3 C4 114.31(17) . .
C2 C3 C4 120.07(19) . .
C5 C4 C3 120.52(19) . .
C5 C4 H4 122.3(14) . .
C3 C4 H4 117.2(15) . .
C4 C5 C1 121.28(19) . 3_757
C4 C5 H5 120.5(13) . .
C1 C5 H5 118.2(13) 3_757 .
O1 C6 C7 107.76(19) . .
O1 C6 H6A 111.7(14) . .
C7 C6 H6A 108.6(15) . .
O1 C6 H6B 109.3(15) . .
C7 C6 H6B 110.8(15) . .
H6A C6 H6B 109(2) . .
O2 C7 C6 110.4(2) . .
O2 C7 H7A 110.5(18) . .
C6 C7 H7A 108.3(17) . .
O2 C7 H7B 108.4(15) . .
C6 C7 H7B 108.9(15) . .
H7A C7 H7B 110(2) . .
O2 C8 C9 111.2(2) . .
O2 C8 H8A 107.1(16) . .
C9 C8 H8A 115.9(17) . .
O2 C8 H8B 107.5(18) . .
C9 C8 H8B 110.5(19) . .
H8A C8 H8B 104(2) . .
O3 C9 C8 110.3(2) . .
O3 C9 H9A 110.1(18) . .
C8 C9 H9A 110.9(18) . .
O3 C9 H9B 108.6(17) . .
C8 C9 H9B 108.3(17) . .
H9A C9 H9B 109(2) . .
O3 C10 C11 112.2(3) . .
O3 C10 H10A 106(3) . .
C11 C10 H10A 105(3) . .
O3 C10 H10B 113(3) . .
C11 C10 H10B 115(3) . .
H10A C10 H10B 104(4) . .
O4 C11 C10 113.3(4) . .
O4 C11 H11A 108.9 . .
C10 C11 H11A 108.9 . .
O4 C11 H11B 108.9 . .
C10 C11 H11B 108.9 . .
H11A C11 H11B 107.7 . .
C11 O4 C12 121.5(5) . .
O4 C12 H12A 109.5 . .
O4 C12 H12B 109.5 . .
H12A C12 H12B 109.5 . .
O4 C12 H12C 109.5 . .
H12A C12 H12C 109.5 . .
H12B C12 H12C 109.5 . .

loop_
_geom_bond_atom_site_label_1
_geom_bond_atom_site_label_2
_geom_bond_distance
_geom_bond_site_symmetry_2
O1 C3 1.366(2) .
O1 C6 1.426(2) .
O2 C7 1.410(3) .
O2 C8 1.413(3) .
O3 C9 1.405(3) .
O3 C10 1.409(4) .
C1 C5 1.418(3) 3_757
C1 C2 1.418(3) .
C1 C1 1.418(4) 3_757
C2 C3 1.373(3) .
C2 H2 0.96(2) .
C3 C4 1.416(3) .
C4 C5 1.357(3) .
C4 H4 0.94(3) .
C5 C1 1.418(3) 3_757
C5 H5 0.99(2) .
C6 C7 1.497(3) .
C6 H6A 1.00(3) .
C6 H6B 1.00(3) .
C7 H7A 0.95(3) .
C7 H7B 1.07(3) .
C8 C9 1.490(4) .
C8 H8A 0.99(3) .
C8 H8B 0.99(3) .
C9 H9A 1.01(3) .
C9 H9B 0.98(3) .
C10 C11 1.467(6) .
C10 H10A 1.03(5) .
C10 H10B 0.91(5) .
C11 O4 1.301(5) .
C11 H11A 0.9700 .
C11 H11B 0.9700 .
O4 C12 1.323(5) .
C12 H12A 0.9600 .
C12 H12B 0.9600 .
C12 H12C 0.9600 .

loop_
_geom_torsion_atom_site_label_1
_geom_torsion_atom_site_label_2
_geom_torsion_atom_site_label_3
_geom_torsion_atom_site_label_4
_geom_torsion
_geom_torsion_site_symmetry_1
_geom_torsion_site_symmetry_4
C5 C1 C2 C3 179.8(2) 3_757 .
C1 C1 C2 C3 -0.2(3) 3_757 .
C6 O1 C3 C2 -6.7(3) . .
C6 O1 C3 C4 174.1(2) . .
C1 C2 C3 O1 -178.70(18) . .
C1 C2 C3 C4 0.5(3) . .
O1 C3 C4 C5 178.69(19) . .
C2 C3 C4 C5 -0.6(3) . .
C3 C4 C5 C1 0.3(3) . 3_757
C3 O1 C6 C7 175.29(19) . .
C8 O2 C7 C6 -178.5(2) . .
O1 C6 C7 O2 69.6(3) . .
C7 O2 C8 C9 -168.7(2) . .
C10 O3 C9 C8 -176.8(3) . .
O2 C8 C9 O3 -70.2(3) . .
C9 O3 C10 C11 179.3(3) . .
O3 C10 C11 O4 -65.5(6) . .
C10 C11 O4 C12 -164.8(5) . .
